data_4331326
loop_
_publ_author_name
'Martin M. Kimani'
'Lindsey Thompson'
'Whitney Snider'
'Colin D. McMillen'
'Joseph W. Kolis'

_publ_contact_author_address
;Chemistry Department Main Office
Clemson University Department of Chemistry
219 Hunter Laboratories
P.O. Box 340973
Clemson, SC 29634-0973
;
_publ_contact_author_email kjoseph@clemson.edu
_publ_contact_author_fax 864-656-6613
_publ_contact_author_name 'Joseph Kolis'
_publ_contact_author_phone '(864) 656-4739 / 502'
_publ_section_title
;
 Hydrothermal Synthesis and Spectroscopic Properties of a New Glaserite
 Material, K3RE(VO4)2 (RE = Sc, Y, Dy, Ho, Er, Yb, Lu, or Tm) with
 Potential Lasing and Optical Properties
;
_journal_name_full 'Inorganic Chemistry'
_journal_page_first 13271
_journal_page_last 13280
_journal_paper_doi 10.1021/ic301922e
_journal_volume 51
_journal_year 2012
_chemical_formula_moiety 'K3 O8 V2 Yb'
_chemical_formula_sum 'K3 O8 V2 Yb'
_chemical_formula_weight 520.22
_space_group_IT_number 164
_symmetry_cell_setting trigonal
_symmetry_Int_Tables_number 164
_symmetry_space_group_name_Hall '-P 3 2"'
_symmetry_space_group_name_H-M 'P -3 m 1'
_atom_sites_solution_primary direct
_atom_sites_solution_secondary difmap
_audit_creation_method SHELXL-97
_cell_angle_alpha 90.00
_cell_angle_beta 90.00
_cell_angle_gamma 120.00
_cell_formula_units_Z 1
_cell_length_a 5.8453(8)
_cell_length_b 5.8453(8)
_cell_length_c 7.5694(15)
_cell_measurement_reflns_used 2208
_cell_measurement_temperature 293(2)
_cell_measurement_theta_max 29.58
_cell_measurement_theta_min 2.69
_cell_volume 223.98(6)
_computing_cell_refinement 'CrystalClear (Rigaku/MSC,2006)'
_computing_data_collection 'CrystalClear (Rigaku/MSC,2006)'
_computing_data_reduction 'CrystalClear (Rigaku/MSC,2006)'
_computing_molecular_graphics 'SHELXTL 6.10 (Sheldrick,2008)'
_computing_publication_material 'SHELXTL 6.10 (Sheldrick,2008)'
_computing_structure_refinement 'SHELXTL 6.10 (Sheldrick,2008)'
_computing_structure_solution 'SHELXTL 6.10 (Sheldrick,2008)'
_diffrn_ambient_temperature 293(2)
_diffrn_detector_area_resol_mean 14.6306
_diffrn_measured_fraction_theta_full 1.000
_diffrn_measured_fraction_theta_max 0.920
_diffrn_measurement_device_type 'Rigaku, AFC8S diffractometer'
_diffrn_measurement_method dtprofit.ref
_diffrn_radiation_monochromator graphite
_diffrn_radiation_type MoK\a
_diffrn_radiation_wavelength 0.71073
_diffrn_reflns_av_R_equivalents 0.0606
_diffrn_reflns_av_sigmaI/netI 0.0256
_diffrn_reflns_limit_h_max 7
_diffrn_reflns_limit_h_min -7
_diffrn_reflns_limit_k_max 7
_diffrn_reflns_limit_k_min -7
_diffrn_reflns_limit_l_max 8
_diffrn_reflns_limit_l_min -9
_diffrn_reflns_number 2208
_diffrn_reflns_theta_full 25.00
_diffrn_reflns_theta_max 29.58
_diffrn_reflns_theta_min 2.69
_diffrn_source 'fine-focus sealed tube'
_diffrn_standards_decay_% 0
_diffrn_standards_interval_count 0
_diffrn_standards_interval_time 0
_diffrn_standards_number 0
_exptl_absorpt_coefficient_mu 13.800
_exptl_absorpt_correction_T_max 0.002
_exptl_absorpt_correction_T_min 0.001
_exptl_absorpt_correction_type multi-scan
_exptl_absorpt_process_details 'REQAB, CrystalClear'
_exptl_crystal_colour colorless
_exptl_crystal_density_diffrn 3.857
_exptl_crystal_description hexagon
_exptl_crystal_F_000 237
_exptl_crystal_size_max 0.25
_exptl_crystal_size_mid 0.22
_exptl_crystal_size_min 0.20
_refine_diff_density_max 1.723
_refine_diff_density_min -1.999
_refine_diff_density_rms 0.289
_refine_ls_extinction_coef 0.019(4)
_refine_ls_extinction_expression Fc^*^=kFc[1+0.001xFc^2^\l^3^/sin(2\q)]^-1/4^
_refine_ls_extinction_method SHELXL
_refine_ls_goodness_of_fit_ref 1.170
_refine_ls_matrix_type full
_refine_ls_number_parameters 21
_refine_ls_number_reflns 252
_refine_ls_number_restraints 0
_refine_ls_restrained_S_all 1.170
_refine_ls_R_factor_all 0.0332
_refine_ls_R_factor_gt 0.0331
_refine_ls_shift/su_max 0.000
_refine_ls_shift/su_mean 0.000
_refine_ls_structure_factor_coef Fsqd
_refine_ls_weighting_details 'calc w=1/[\s^2^(Fo^2^)+(0.0282P)^2^+2.9256P] where P=(Fo^2^+2Fc^2^)/3'
_refine_ls_weighting_scheme calc
_refine_ls_wR_factor_gt 0.0749
_refine_ls_wR_factor_ref 0.0749
_reflns_number_gt 249
_reflns_number_total 252
_reflns_threshold_expression >2sigma(I)
_cod_data_source_file ic301922e_si_015_4.cif
_cod_data_source_block K3YbV2O8
_cod_database_code 4331326

loop_
_symmetry_equiv_pos_as_xyz
'x, y, z'
'-y, x-y, z'
'-x+y, -x, z'
'y, x, -z'
'x-y, -y, -z'
'-x, -x+y, -z'
'-x, -y, -z'
'y, -x+y, -z'
'x-y, x, -z'
'-y, -x, z'
'-x+y, y, z'
'x, x-y, z'

loop_
_atom_site_label
_atom_site_type_symbol
_atom_site_fract_x
_atom_site_fract_y
_atom_site_fract_z
_atom_site_U_iso_or_equiv
_atom_site_adp_type
_atom_site_occupancy
_atom_site_symmetry_multiplicity
_atom_site_calc_flag
_atom_site_refinement_flags
Yb1 Yb 1.0000 0.0000 0.5000 0.0141(4) Uani 1 12 d S
V1 V 0.6667 0.3333 0.7474(3) 0.0144(5) Uani 1 6 d S
O1 O 0.6667 0.3333 0.9595(17) 0.065(5) Uani 1 6 d S
K1 K 0.6667 0.3333 1.2961(4) 0.0248(7) Uani 1 6 d S
K2 K 0.0000 0.0000 1.0000 0.060(2) Uani 1 12 d S
O2 O 0.3499(17) 0.1750(8) 0.6693(13) 0.061(3) Uani 1 2 d S

loop_
_atom_site_aniso_label
_atom_site_aniso_U_11
_atom_site_aniso_U_22
_atom_site_aniso_U_33
_atom_site_aniso_U_23
_atom_site_aniso_U_13
_atom_site_aniso_U_12
Yb1 0.0139(4) 0.0139(4) 0.0143(5) 0.000 0.000 0.00697(19)
V1 0.0174(7) 0.0174(7) 0.0085(10) 0.000 0.000 0.0087(4)
O1 0.090(8) 0.090(8) 0.015(6) 0.000 0.000 0.045(4)
K1 0.0273(11) 0.0273(11) 0.0197(14) 0.000 0.000 0.0137(5)
K2 0.081(3) 0.081(3) 0.018(2) 0.000 0.000 0.0405(17)
O2 0.040(5) 0.045(4) 0.095(6) -0.026(2) -0.052(5) 0.020(2)

loop_
_atom_type_symbol
_atom_type_description
_atom_type_scat_dispersion_real
_atom_type_scat_dispersion_imag
_atom_type_scat_source
O O 0.0106 0.0060 'International Tables Vol C Tables 4.2.6.8 and 6.1.1.4'
K K 0.2009 0.2494 'International Tables Vol C Tables 4.2.6.8 and 6.1.1.4'
V V 0.3005 0.5294 'International Tables Vol C Tables 4.2.6.8 and 6.1.1.4'
Yb Yb -0.3850 5.5486 'International Tables Vol C Tables 4.2.6.8 and 6.1.1.4'

loop_
_geom_angle_atom_site_label_1
_geom_angle_atom_site_label_2
_geom_angle_atom_site_label_3
_geom_angle
_geom_angle_site_symmetry_1
_geom_angle_site_symmetry_3
O2 Yb1 O2 180.0(4) 7_656 1_655
O2 Yb1 O2 89.1(4) 7_656 8_656
O2 Yb1 O2 90.9(4) 1_655 8_656
O2 Yb1 O2 90.9(4) 7_656 2_655
O2 Yb1 O2 89.1(4) 1_655 2_655
O2 Yb1 O2 180.0(4) 8_656 2_655
O2 Yb1 O2 89.1(4) 7_656 9_656
O2 Yb1 O2 90.9(4) 1_655 9_656
O2 Yb1 O2 89.1(4) 8_656 9_656
O2 Yb1 O2 90.9(4) 2_655 9_656
O2 Yb1 O2 90.9(4) 7_656 3_655
O2 Yb1 O2 89.1(4) 1_655 3_655
O2 Yb1 O2 90.9(4) 8_656 3_655
O2 Yb1 O2 89.1(4) 2_655 3_655
O2 Yb1 O2 180.0(4) 9_656 3_655
O2 Yb1 K1 127.75(3) 7_656 7_757
O2 Yb1 K1 52.25(3) 1_655 7_757
O2 Yb1 K1 60.5(3) 8_656 7_757
O2 Yb1 K1 119.5(3) 2_655 7_757
O2 Yb1 K1 127.75(3) 9_656 7_757
O2 Yb1 K1 52.25(3) 3_655 7_757
O2 Yb1 K1 52.25(3) 7_656 1_554
O2 Yb1 K1 127.75(3) 1_655 1_554
O2 Yb1 K1 119.5(3) 8_656 1_554
O2 Yb1 K1 60.5(3) 2_655 1_554
O2 Yb1 K1 52.25(3) 9_656 1_554
O2 Yb1 K1 127.75(3) 3_655 1_554
K1 Yb1 K1 180.0 7_757 1_554
O2 Yb1 K1 127.75(3) 7_656 7_767
O2 Yb1 K1 52.25(3) 1_655 7_767
O2 Yb1 K1 127.75(3) 8_656 7_767
O2 Yb1 K1 52.25(3) 2_655 7_767
O2 Yb1 K1 60.5(3) 9_656 7_767
O2 Yb1 K1 119.5(3) 3_655 7_767
K1 Yb1 K1 103.92(5) 7_757 7_767
K1 Yb1 K1 76.08(5) 1_554 7_767
O2 Yb1 K1 52.25(3) 7_656 1_544
O2 Yb1 K1 127.75(3) 1_655 1_544
O2 Yb1 K1 52.25(3) 8_656 1_544
O2 Yb1 K1 127.75(3) 2_655 1_544
O2 Yb1 K1 119.5(3) 9_656 1_544
O2 Yb1 K1 60.5(3) 3_655 1_544
K1 Yb1 K1 76.08(5) 7_757 1_544
K1 Yb1 K1 103.92(5) 1_554 1_544
K1 Yb1 K1 180.0 7_767 1_544
O2 Yb1 K1 119.5(3) 7_656 1_654
O2 Yb1 K1 60.5(3) 1_655 1_654
O2 Yb1 K1 52.25(3) 8_656 1_654
O2 Yb1 K1 127.75(3) 2_655 1_654
O2 Yb1 K1 52.25(3) 9_656 1_654
O2 Yb1 K1 127.75(3) 3_655 1_654
K1 Yb1 K1 76.08(5) 7_757 1_654
K1 Yb1 K1 103.92(5) 1_554 1_654
K1 Yb1 K1 76.08(5) 7_767 1_654
K1 Yb1 K1 103.92(5) 1_544 1_654
O2 Yb1 K1 60.5(3) 7_656 7_657
O2 Yb1 K1 119.5(3) 1_655 7_657
O2 Yb1 K1 127.75(3) 8_656 7_657
O2 Yb1 K1 52.25(3) 2_655 7_657
O2 Yb1 K1 127.75(3) 9_656 7_657
O2 Yb1 K1 52.25(3) 3_655 7_657
K1 Yb1 K1 103.92(5) 7_757 7_657
K1 Yb1 K1 76.08(5) 1_554 7_657
K1 Yb1 K1 103.92(5) 7_767 7_657
K1 Yb1 K1 76.08(5) 1_544 7_657
K1 Yb1 K1 180.0 1_654 7_657
O1 V1 O2 110.3(4) . 2_655
O1 V1 O2 110.3(4) . .
O2 V1 O2 108.7(4) 2_655 .
O1 V1 O2 110.3(4) . 3_665
O2 V1 O2 108.7(4) 2_655 3_665
O2 V1 O2 108.7(4) . 3_665
O1 V1 K1 95.58(6) . 7_657
O2 V1 K1 59.97(4) 2_655 7_657
O2 V1 K1 59.97(4) . 7_657
O2 V1 K1 154.2(4) 3_665 7_657
O1 V1 K1 95.58(6) . 7_767
O2 V1 K1 59.97(4) 2_655 7_767
O2 V1 K1 154.2(4) . 7_767
O2 V1 K1 59.97(4) 3_665 7_767
K1 V1 K1 119.07(2) 7_657 7_767
O1 V1 K1 95.58(6) . 7_667
O2 V1 K1 154.2(4) 2_655 7_667
O2 V1 K1 59.97(4) . 7_667
O2 V1 K1 59.97(4) 3_665 7_667
K1 V1 K1 119.07(2) 7_657 7_667
K1 V1 K1 119.07(2) 7_767 7_667
O1 V1 K1 180.000(4) . 1_554
O2 V1 K1 69.7(4) 2_655 1_554
O2 V1 K1 69.7(4) . 1_554
O2 V1 K1 69.7(4) 3_665 1_554
K1 V1 K1 84.42(6) 7_657 1_554
K1 V1 K1 84.42(6) 7_767 1_554
K1 V1 K1 84.42(6) 7_667 1_554
O1 V1 K2 60.47(3) . 1_655
O2 V1 K2 49.8(4) 2_655 1_655
O2 V1 K2 125.37(14) . 1_655
O2 V1 K2 125.37(14) 3_665 1_655
K1 V1 K2 67.35(3) 7_657 1_655
K1 V1 K2 67.35(3) 7_767 1_655
K1 V1 K2 156.04(8) 7_667 1_655
K1 V1 K2 119.53(3) 1_554 1_655
O1 V1 K2 60.47(3) . 1_665
O2 V1 K2 125.37(14) 2_655 1_665
O2 V1 K2 125.37(14) . 1_665
O2 V1 K2 49.8(4) 3_665 1_665
K1 V1 K2 156.04(8) 7_657 1_665
K1 V1 K2 67.35(3) 7_767 1_665
K1 V1 K2 67.35(3) 7_667 1_665
K1 V1 K2 119.53(3) 1_554 1_665
K2 V1 K2 97.79(4) 1_655 1_665
O1 V1 K2 60.47(3) . .
O2 V1 K2 125.37(14) 2_655 .
O2 V1 K2 49.8(4) . .
O2 V1 K2 125.37(14) 3_665 .
K1 V1 K2 67.35(3) 7_657 .
K1 V1 K2 156.04(8) 7_767 .
K1 V1 K2 67.35(3) 7_667 .
K1 V1 K2 119.53(3) 1_554 .
K2 V1 K2 97.79(4) 1_655 .
K2 V1 K2 97.79(4) 1_665 .
V1 O1 K1 180.000(1) . .
V1 O1 K2 95.2(2) . 1_655
K1 O1 K2 84.8(2) . 1_655
V1 O1 K2 95.2(2) . 1_665
K1 O1 K2 84.8(2) . 1_665
K2 O1 K2 119.19(7) 1_655 1_665
V1 O1 K2 95.2(2) . .
K1 O1 K2 84.8(2) . .
K2 O1 K2 119.19(7) 1_655 .
K2 O1 K2 119.19(7) 1_665 .
O1 K1 O2 95.1(2) . 9_657
O1 K1 O2 95.1(2) . 8_557
O2 K1 O2 119.21(7) 9_657 8_557
O1 K1 O2 95.1(2) . 7_667
O2 K1 O2 119.21(7) 9_657 7_667
O2 K1 O2 119.21(7) 8_557 7_667
O1 K1 O2 95.1(2) . 7_657
O2 K1 O2 63.0(3) 9_657 7_657
O2 K1 O2 56.5(3) 8_557 7_657
O2 K1 O2 169.2(4) 7_667 7_657
O1 K1 O2 95.1(2) . 8_667
O2 K1 O2 56.5(3) 9_657 8_667
O2 K1 O2 169.2(4) 8_557 8_667
O2 K1 O2 63.0(3) 7_667 8_667
O2 K1 O2 119.21(7) 7_657 8_667
O1 K1 O2 95.1(2) . 9_557
O2 K1 O2 169.2(4) 9_657 9_557
O2 K1 O2 63.0(3) 8_557 9_557
O2 K1 O2 56.5(3) 7_667 9_557
O2 K1 O2 119.21(7) 7_657 9_557
O2 K1 O2 119.21(7) 8_667 9_557
O1 K1 O2 150.42(13) . 2_656
O2 K1 O2 60.2(2) 9_657 2_656
O2 K1 O2 84.7(2) 8_557 2_656
O2 K1 O2 110.79(18) 7_667 2_656
O2 K1 O2 60.2(2) 7_657 2_656
O2 K1 O2 84.7(2) 8_667 2_656
O2 K1 O2 110.79(18) 9_557 2_656
O1 K1 O2 150.42(13) . 3_666
O2 K1 O2 84.7(2) 9_657 3_666
O2 K1 O2 110.79(18) 8_557 3_666
O2 K1 O2 60.2(2) 7_667 3_666
O2 K1 O2 110.79(18) 7_657 3_666
O2 K1 O2 60.2(2) 8_667 3_666
O2 K1 O2 84.7(2) 9_557 3_666
O2 K1 O2 50.6(2) 2_656 3_666
O1 K1 O2 150.42(13) . 1_556
O2 K1 O2 110.79(18) 9_657 1_556
O2 K1 O2 60.2(2) 8_557 1_556
O2 K1 O2 84.7(2) 7_667 1_556
O2 K1 O2 84.7(2) 7_657 1_556
O2 K1 O2 110.79(18) 8_667 1_556
O2 K1 O2 60.2(2) 9_557 1_556
O2 K1 O2 50.6(2) 2_656 1_556
O2 K1 O2 50.6(2) 3_666 1_556
O1 K1 V1 84.42(6) . 7_657
O2 K1 V1 92.13(17) 9_657 7_657
O2 K1 V1 30.27(14) 8_557 7_657
O2 K1 V1 148.49(16) 7_667 7_657
O2 K1 V1 30.27(14) 7_657 7_657
O2 K1 V1 148.49(16) 8_667 7_657
O2 K1 V1 92.13(18) 9_557 7_657
O2 K1 V1 80.73(8) 2_656 7_657
O2 K1 V1 125.16(15) 3_666 7_657
O2 K1 V1 80.73(8) 1_556 7_657
O1 K1 V1 84.42(6) . 7_767
O2 K1 V1 30.27(14) 9_657 7_767
O2 K1 V1 148.49(16) 8_557 7_767
O2 K1 V1 92.13(18) 7_667 7_767
O2 K1 V1 92.13(17) 7_657 7_767
O2 K1 V1 30.27(14) 8_667 7_767
O2 K1 V1 148.49(16) 9_557 7_767
O2 K1 V1 80.73(8) 2_656 7_767
O2 K1 V1 80.73(8) 3_666 7_767
O2 K1 V1 125.16(15) 1_556 7_767
V1 K1 V1 119.07(2) 7_657 7_767
O2 K2 O2 180.000(1) 9_557 3
O2 K2 O2 60.0(2) 9_557 8_557
O2 K2 O2 120.0(2) 3 8_557
O2 K2 O2 120.0(2) 9_557 2
O2 K2 O2 60.0(2) 3 2
O2 K2 O2 180.0 8_557 2
O2 K2 O2 120.0(2) 9_557 .
O2 K2 O2 60.0(2) 3 .
O2 K2 O2 120.0(2) 8_557 .
O2 K2 O2 60.0(2) 2 .
O2 K2 O2 60.0(2) 9_557 7_557
O2 K2 O2 120.0(2) 3 7_557
O2 K2 O2 60.0(2) 8_557 7_557
O2 K2 O2 120.0(2) 2 7_557
O2 K2 O2 180.000(1) . 7_557
O2 K2 O1 102.3(2) 9_557 7_657
O2 K2 O1 77.7(2) 3 7_657
O2 K2 O1 49.5(2) 8_557 7_657
O2 K2 O1 130.5(2) 2 7_657
O2 K2 O1 77.7(2) . 7_657
O2 K2 O1 102.3(2) 7_557 7_657
O2 K2 O1 77.7(2) 9_557 1_455
O2 K2 O1 102.3(2) 3 1_455
O2 K2 O1 130.5(2) 8_557 1_455
O2 K2 O1 49.5(2) 2 1_455
O2 K2 O1 102.3(2) . 1_455
O2 K2 O1 77.7(2) 7_557 1_455
O1 K2 O1 180.0(4) 7_657 1_455
O2 K2 O1 49.5(2) 9_557 7_667
O2 K2 O1 130.5(2) 3 7_667
O2 K2 O1 102.3(2) 8_557 7_667
O2 K2 O1 77.7(2) 2 7_667
O2 K2 O1 77.7(2) . 7_667
O2 K2 O1 102.3(2) 7_557 7_667
O1 K2 O1 119.19(7) 7_657 7_667
O1 K2 O1 60.81(7) 1_455 7_667
O2 K2 O1 130.5(2) 9_557 1_445
O2 K2 O1 49.5(2) 3 1_445
O2 K2 O1 77.7(2) 8_557 1_445
O2 K2 O1 102.3(2) 2 1_445
O2 K2 O1 102.3(2) . 1_445
O2 K2 O1 77.7(2) 7_557 1_445
O1 K2 O1 60.81(7) 7_657 1_445
O1 K2 O1 119.19(7) 1_455 1_445
O1 K2 O1 180.0 7_667 1_445
O2 K2 O1 77.7(2) 9_557 .
O2 K2 O1 102.3(2) 3 .
O2 K2 O1 77.7(2) 8_557 .
O2 K2 O1 102.3(2) 2 .
O2 K2 O1 49.5(2) . .
O2 K2 O1 130.5(2) 7_557 .
O1 K2 O1 60.81(7) 7_657 .
O1 K2 O1 119.19(7) 1_455 .
O1 K2 O1 60.81(7) 7_667 .
O1 K2 O1 119.19(7) 1_445 .
O2 K2 O1 102.3(2) 9_557 7_557
O2 K2 O1 77.7(2) 3 7_557
O2 K2 O1 102.3(2) 8_557 7_557
O2 K2 O1 77.7(2) 2 7_557
O2 K2 O1 130.5(2) . 7_557
O2 K2 O1 49.5(2) 7_557 7_557
O1 K2 O1 119.19(7) 7_657 7_557
O1 K2 O1 60.81(7) 1_455 7_557
O1 K2 O1 119.19(7) 7_667 7_557
O1 K2 O1 60.81(7) 1_445 7_557
O1 K2 O1 180.0 . 7_557
V1 O2 Yb1 164.4(7) . 1_455
V1 O2 K1 89.77(14) . 7_667
Yb1 O2 K1 91.67(14) 1_455 7_667
V1 O2 K1 89.77(14) . 7_657
Yb1 O2 K1 91.67(14) 1_455 7_657
K1 O2 K1 169.2(4) 7_667 7_657
V1 O2 K2 105.0(4) . .
Yb1 O2 K2 90.6(3) 1_455 .
K1 O2 K2 84.9(2) 7_667 .
K1 O2 K2 84.9(2) 7_657 .
V1 O2 K1 80.7(4) . 1_554
Yb1 O2 K1 83.7(3) 1_455 1_554
K1 O2 K1 95.3(2) 7_667 1_554
K1 O2 K1 95.3(2) 7_657 1_554
K2 O2 K1 174.3(3) . 1_554

loop_
_geom_bond_atom_site_label_1
_geom_bond_atom_site_label_2
_geom_bond_distance
_geom_bond_site_symmetry_2
Yb1 O2 2.186(7) 7_656
Yb1 O2 2.186(7) 1_655
Yb1 O2 2.186(7) 8_656
Yb1 O2 2.186(7) 2_655
Yb1 O2 2.186(7) 9_656
Yb1 O2 2.186(7) 3_655
V1 O1 1.605(13) .
V1 O2 1.709(7) 2_655
V1 O2 1.709(7) .
V1 O2 1.709(7) 3_665
V1 K1 3.3908(6) 7_657
V1 K1 3.3908(6) 7_767
V1 K1 3.3908(6) 7_667
V1 K1 3.416(4) 1_554
O1 K1 2.548(13) .
O1 K2 3.3887(12) 1_655
O1 K2 3.3887(12) 1_665
O1 K2 3.3887(12) .
K1 O2 3.248(11) 2_656
K1 O2 3.248(11) 3_666
K1 O2 3.248(11) 1_556
K1 V1 3.3908(6) 7_657
K1 V1 3.3908(6) 7_767
K2 O2 3.067(11) 9_557
K2 O2 3.067(11) 3
K2 O2 3.067(11) 8_557
K2 O2 3.067(11) 2
K2 O2 3.067(11) .
K2 O2 3.067(11) 7_557
K2 O1 3.3887(12) 7_657
K2 O1 3.3887(12) 1_455
K2 O1 3.3887(13) 7_667
K2 O1 3.3887(13) 1_445
K2 O1 3.3887(13) 7_557
O2 Yb1 2.186(7) 1_455
O2 K1 3.248(11) 1_554
